data_7249710
loop_
_publ_author_name
'Gradenegger, A.'
'Schachner, J. A.'
'Belaj, F.'
'M\"osch-Zanetti, N. C.'

_publ_section_title
;
 An oxidorhenium(v) complex with an electron-withdrawing ligand: benefits
 and drawbacks for a dual role catalyst
;
_journal_issue 54
_journal_name_full 'RSC Advances'
_journal_page_first 40058
_journal_page_last 40068
_journal_paper_doi 10.1039/D4RA07391F
_journal_volume 14
_journal_year 2024
_chemical_absolute_configuration ad
_chemical_compound_source 'synthetical product'
_chemical_formula_moiety 'C13 H16 Cl4 N O3 Re S'
_chemical_formula_sum 'C13 H16 Cl4 N O3 Re S'
_chemical_formula_weight 594.33
_chemical_name_common
trans-dichloro-[2,4-dichloro-6-(4,4-dimethyl-4,5-dihydro-1,3-oxa-zol-2-yl)phenolato-N,O]-dimethylthio-oxo-rhenium(V)
_chemical_name_systematic
trans-dichloro-[2,4-dichloro-6-(4,4-dimethyl-4,5-dihydro-1,3-oxa-zol-2-yl)phenolato-N,O]-dimethylthio-oxo-rhenium(V)
_space_group_crystal_system monoclinic
_space_group_IT_number 9
_space_group_name_Hall 'C -2yc'
_space_group_name_H-M_alt 'C 1 c 1'
_atom_sites_solution_hydrogens geom
_atom_sites_solution_primary direct
_atom_sites_solution_secondary difmap
_audit_creation_method 'manual edited SHELXL-2014/6.cif file'
_audit_update_record
;
2018-07-10 deposited with the CCDC.	2024-12-12 downloaded from the CCDC.
;
_cell_angle_alpha 90
_cell_angle_beta 94.071(5)
_cell_angle_gamma 90
_cell_formula_units_Z 4
_cell_length_a 8.3972(12)
_cell_length_b 32.451(5)
_cell_length_c 6.6411(11)
_cell_measurement_reflns_used 9365
_cell_measurement_temperature 100(2)
_cell_measurement_theta_max 35.74
_cell_measurement_theta_min 2.51
_cell_volume 1805.1(5)
_computing_cell_refinement 'Bruker SAINT'
_computing_data_collection 'Bruker APEX2'
_computing_data_reduction 'Bruker SAINT'
_computing_molecular_graphics 'modified ORTEP (Johnson, 1965)'
_computing_publication_material 'SHELXL-2014/6 (Sheldrick, 2015)'
_computing_structure_refinement 'SHELXL-2014/6 (Sheldrick, 2015)'
_computing_structure_solution 'SHELXS-97 (Sheldrick, 2008)'
_diffrn_ambient_temperature 100(2)
_diffrn_measured_fraction_theta_full 0.999
_diffrn_measured_fraction_theta_max 0.999
_diffrn_measurement_device_type 'Bruker APEX-II CCD'
_diffrn_measurement_method '\f and \w scans'
_diffrn_radiation_monochromator 'multilayer monochromator'
_diffrn_radiation_source 'Incoatec microfocus sealed tube'
_diffrn_radiation_type MoK\a
_diffrn_radiation_wavelength 0.71073
_diffrn_reflns_av_R_equivalents 0.0417
_diffrn_reflns_av_unetI/netI 0.0475
_diffrn_reflns_Laue_measured_fraction_full 0.999
_diffrn_reflns_Laue_measured_fraction_max 0.999
_diffrn_reflns_limit_h_max 13
_diffrn_reflns_limit_h_min -13
_diffrn_reflns_limit_k_max 52
_diffrn_reflns_limit_k_min -52
_diffrn_reflns_limit_l_max 10
_diffrn_reflns_limit_l_min -10
_diffrn_reflns_number 16795
_diffrn_reflns_point_group_measured_fraction_full 0.845
_diffrn_reflns_point_group_measured_fraction_max 0.845
_diffrn_reflns_theta_full 35.00
_diffrn_reflns_theta_max 35.00
_diffrn_reflns_theta_min 2.51
_exptl_absorpt_coefficient_mu 7.450
_exptl_absorpt_correction_T_max 0.747
_exptl_absorpt_correction_T_min 0.455
_exptl_absorpt_correction_type multi-scan
_exptl_absorpt_process_details 'Bruker (2001). SADABS. Bruker AXS Inc., Madison, Wisconsin, USA.'
_exptl_crystal_colour green
_exptl_crystal_density_diffrn 2.187
_exptl_crystal_description block
_exptl_crystal_F_000 1136
_exptl_crystal_size_max 0.240
_exptl_crystal_size_mid 0.240
_exptl_crystal_size_min 0.150
_refine_diff_density_max 1.847
_refine_diff_density_min -1.429
_refine_diff_density_rms 0.194
_refine_ls_abs_structure_details
;
 Flack x determined by classical fit to all intensities.
;
_refine_ls_abs_structure_Flack 0.013(7)
_refine_ls_extinction_method none
_refine_ls_goodness_of_fit_ref 1.034
_refine_ls_hydrogen_treatment refU
_refine_ls_matrix_type full
_refine_ls_number_parameters 218
_refine_ls_number_reflns 6728
_refine_ls_number_restraints 2
_refine_ls_restrained_S_all 1.034
_refine_ls_R_factor_all 0.0349
_refine_ls_R_factor_gt 0.0298
_refine_ls_shift/su_max 0.003
_refine_ls_shift/su_mean 0.000
_refine_ls_structure_factor_coef Fsqd
_refine_ls_weighting_details 'w=1/[\s^2^(Fo^2^)+(0.0381P)^2^] where P=(Fo^2^+2Fc^2^)/3'
_refine_ls_weighting_scheme calc
_refine_ls_wR_factor_gt 0.0663
_refine_ls_wR_factor_ref 0.0690
_reflns_Friedel_coverage 0.685
_reflns_Friedel_fraction_full 0.689
_reflns_Friedel_fraction_max 0.689
_reflns_number_gt 6295
_reflns_number_total 6728
_reflns_threshold_expression 'I > 2\s(I)'
_cod_data_source_file d4ra07391f2.cif
_cod_data_source_block JS76IV
_cod_original_sg_symbol_H-M 'C c'
_cod_database_code 7249710
_shelx_space_group_comment
;
The symmetry employed for this shelxl refinement is uniquely defined
by the following loop, which should always be used as a source of
symmetry information in preference to the above space-group names.
They are only intended as comments.
;
_shelx_estimated_absorpt_t_min 0.268
_shelx_estimated_absorpt_t_max 0.401
_shelxl_version_number 2014/6

loop_
_space_group_symop_operation_xyz
'x, y, z'
'x, -y, z+1/2'
'x+1/2, y+1/2, z'
'x+1/2, -y+1/2, z+1/2'

loop_
_atom_site_label
_atom_site_type_symbol
_atom_site_fract_x
_atom_site_fract_y
_atom_site_fract_z
_atom_site_U_iso_or_equiv
_atom_site_adp_type
_atom_site_occupancy
_atom_site_site_symmetry_order
_atom_site_calc_flag
_atom_site_refinement_flags_posn
_atom_site_refinement_flags_adp
_atom_site_refinement_flags_occupancy
_atom_site_disorder_assembly
_atom_site_disorder_group
Re1 Re 0.48551(4) 0.65805(2) 0.68624(4) 0.01853(5) Uani 1 1 d . . . . .
O1 O 0.5108(5) 0.70450(12) 0.5826(8) 0.0341(9) Uani 1 1 d . . . . .
Cl1 Cl 0.32181(17) 0.68143(4) 0.9422(3) 0.0334(3) Uani 1 1 d . . . . .
Cl2 Cl 0.65472(17) 0.62512(5) 0.4569(2) 0.0317(2) Uani 1 1 d . . . . .
O11 O 0.9049(5) 0.63720(12) 1.0763(7) 0.0267(7) Uani 1 1 d . . . . .
C12 C 0.7706(5) 0.62897(14) 0.9622(8) 0.0191(8) Uani 1 1 d . . . . .
N13 N 0.6889(5) 0.66043(11) 0.8923(7) 0.0182(7) Uani 1 1 d . . . . .
C14 C 0.7801(6) 0.69890(14) 0.9572(9) 0.0237(9) Uani 1 1 d . . . . .
C15 C 0.9043(7) 0.68126(18) 1.1133(10) 0.0292(10) Uani 1 1 d . . . . .
H151 H 1.0109 0.6932 1.0960 0.048(18) Uiso 1 1 calc R U . . .
H152 H 0.8745 0.6872 1.2520 0.048(18) Uiso 1 1 calc R U . . .
C16 C 0.6733(7) 0.72971(19) 1.0562(12) 0.0379(14) Uani 1 1 d . . . . .
H161 H 0.5930 0.7403 0.9553 0.042(13) Uiso 1 1 calc R U . . .
H162 H 0.7384 0.7526 1.1127 0.042(13) Uiso 1 1 calc R U . . .
H163 H 0.6200 0.7160 1.1645 0.042(13) Uiso 1 1 calc R U . . .
C17 C 0.8568(8) 0.71721(19) 0.7773(11) 0.0365(13) Uani 1 1 d . . . . .
H171 H 0.9156 0.6957 0.7103 0.041(13) Uiso 1 1 calc R U . . .
H172 H 0.9307 0.7392 0.8235 0.041(13) Uiso 1 1 calc R U . . .
H173 H 0.7738 0.7286 0.6820 0.041(13) Uiso 1 1 calc R U . . .
O21 O 0.4675(4) 0.60197(10) 0.8033(6) 0.0202(6) Uani 1 1 d . . . . .
C21 C 0.5778(5) 0.57423(13) 0.8558(7) 0.0181(7) Uani 1 1 d . . . . .
C22 C 0.5423(6) 0.53194(14) 0.8401(8) 0.0222(8) Uani 1 1 d . . . . .
C23 C 0.6583(7) 0.50213(15) 0.8830(8) 0.0259(9) Uani 1 1 d . . . . .
H23 H 0.6336 0.4737 0.8683 0.035(15) Uiso 1 1 calc R U . . .
C24 C 0.8107(7) 0.51477(15) 0.9476(8) 0.0253(9) Uani 1 1 d . . . . .
C25 C 0.8493(6) 0.55580(15) 0.9764(8) 0.0234(8) Uani 1 1 d . . . . .
H25 H 0.9537 0.5636 1.0268 0.035(15) Uiso 1 1 calc R U . . .
C26 C 0.7323(6) 0.58570(13) 0.9302(7) 0.0195(7) Uani 1 1 d . . . . .
Cl22 Cl 0.35236(18) 0.51747(4) 0.7553(2) 0.0327(3) Uani 1 1 d . . . . .
Cl24 Cl 0.9590(2) 0.47784(5) 0.9878(2) 0.0371(3) Uani 1 1 d . . . . .
S1 S 0.24625(17) 0.64219(4) 0.4747(3) 0.0303(3) Uani 1 1 d . . . . .
C1 C 0.1089(8) 0.6177(2) 0.6338(15) 0.0444(16) Uani 1 1 d . . . . .
H1 H 0.0078 0.6123 0.5553 0.07(2) Uiso 1 1 calc R U . . .
H2 H 0.0898 0.6359 0.7475 0.07(2) Uiso 1 1 calc R U . . .
H3 H 0.1545 0.5916 0.6850 0.07(2) Uiso 1 1 calc R U . . .
C2 C 0.2832(10) 0.5998(2) 0.3095(12) 0.0435(15) Uani 1 1 d . . . . .
H4 H 0.3184 0.5758 0.3901 0.054(17) Uiso 1 1 calc R U . . .
H5 H 0.3665 0.6076 0.2205 0.054(17) Uiso 1 1 calc R U . . .
H6 H 0.1849 0.5931 0.2279 0.054(17) Uiso 1 1 calc R U . . .

loop_
_atom_site_aniso_label
_atom_site_aniso_U_11
_atom_site_aniso_U_22
_atom_site_aniso_U_33
_atom_site_aniso_U_23
_atom_site_aniso_U_13
_atom_site_aniso_U_12
Re1 0.01699(7) 0.01464(7) 0.02379(8) 0.00352(8) 0.00024(5) 0.00122(7)
O1 0.0329(19) 0.0217(16) 0.047(3) 0.0124(16) -0.0020(18) -0.0013(14)
Cl1 0.0247(5) 0.0323(6) 0.0444(7) -0.0072(6) 0.0108(5) 0.0027(5)
Cl2 0.0284(5) 0.0421(7) 0.0251(6) -0.0018(5) 0.0060(4) 0.0037(5)
O11 0.0191(14) 0.0270(16) 0.033(2) -0.0031(14) -0.0069(14) -0.0007(12)
C12 0.0140(16) 0.0208(18) 0.022(2) -0.0003(16) 0.0000(15) -0.0011(14)
N13 0.0163(16) 0.0158(16) 0.0224(19) -0.0018(12) 0.0008(14) -0.0010(11)
C14 0.0226(19) 0.0173(17) 0.031(2) -0.0046(17) 0.0036(18) -0.0041(15)
C15 0.026(2) 0.030(2) 0.032(3) -0.005(2) -0.0020(19) -0.0084(19)
C16 0.028(2) 0.031(2) 0.056(4) -0.020(3) 0.009(3) -0.003(2)
C17 0.035(3) 0.032(3) 0.042(3) 0.008(2) 0.005(2) -0.015(2)
O21 0.0166(13) 0.0164(12) 0.0273(16) 0.0040(12) 0.0000(12) -0.0002(10)
C21 0.0188(17) 0.0161(15) 0.0193(18) 0.0023(14) 0.0014(14) 0.0006(13)
C22 0.029(2) 0.0163(17) 0.021(2) 0.0019(14) -0.0007(16) -0.0022(15)
C23 0.038(3) 0.0164(17) 0.023(2) 0.0026(15) -0.0001(19) 0.0025(17)
C24 0.032(2) 0.022(2) 0.021(2) 0.0045(16) 0.0004(18) 0.0108(18)
C25 0.023(2) 0.0231(19) 0.023(2) 0.0027(16) -0.0037(16) 0.0047(16)
C26 0.0216(18) 0.0174(16) 0.0194(18) 0.0016(14) 0.0008(15) 0.0026(14)
Cl22 0.0346(6) 0.0228(5) 0.0391(7) 0.0032(5) -0.0086(5) -0.0080(4)
Cl24 0.0456(8) 0.0313(6) 0.0339(7) 0.0045(5) -0.0010(6) 0.0223(6)
S1 0.0244(5) 0.0239(6) 0.0406(8) 0.0036(6) -0.0113(5) 0.0011(5)
C1 0.024(2) 0.041(3) 0.068(5) -0.012(3) 0.004(3) -0.004(2)
C2 0.049(4) 0.042(3) 0.037(3) -0.008(3) -0.012(3) -0.005(3)

loop_
_atom_type_symbol
_atom_type_description
_atom_type_scat_dispersion_real
_atom_type_scat_dispersion_imag
_atom_type_scat_source
C C 0.0033 0.0016 'International Tables Vol C Tables 4.2.6.8 and 6.1.1.4'
H H 0.0000 0.0000 'International Tables Vol C Tables 4.2.6.8 and 6.1.1.4'
Cl Cl 0.1484 0.1585 'International Tables Vol C Tables 4.2.6.8 and 6.1.1.4'
N N 0.0061 0.0033 'International Tables Vol C Tables 4.2.6.8 and 6.1.1.4'
O O 0.0106 0.0060 'International Tables Vol C Tables 4.2.6.8 and 6.1.1.4'
Re Re -1.0185 7.2310 'International Tables Vol C Tables 4.2.6.8 and 6.1.1.4'
S S 0.1246 0.1234 'International Tables Vol C Tables 4.2.6.8 and 6.1.1.4'

loop_
_geom_angle_atom_site_label_1
_geom_angle_atom_site_label_2
_geom_angle_atom_site_label_3
_geom_angle
_geom_angle_site_symmetry_1
_geom_angle_site_symmetry_3
_geom_angle_publ_flag
O1 Re1 O21 176.68(19) . . yes
O1 Re1 N13 96.48(19) . . ?
O21 Re1 N13 81.99(14) . . ?
O1 Re1 Cl1 95.91(18) . . ?
O21 Re1 Cl1 87.07(11) . . ?
N13 Re1 Cl1 90.40(13) . . ?
O1 Re1 Cl2 92.39(18) . . ?
O21 Re1 Cl2 84.59(11) . . ?
N13 Re1 Cl2 86.54(13) . . ?
Cl1 Re1 Cl2 171.43(5) . . yes
O1 Re1 S1 94.41(17) . . ?
O21 Re1 S1 87.10(11) . . ?
N13 Re1 S1 169.08(11) . . yes
Cl1 Re1 S1 89.12(6) . . ?
Cl2 Re1 S1 92.36(5) . . ?
C12 O11 C15 106.2(4) . . ?
N13 C12 O11 116.6(4) . . ?
N13 C12 C26 127.0(4) . . ?
O11 C12 C26 116.4(4) . . ?
C12 N13 C14 107.7(4) . . yes
C12 N13 Re1 125.8(3) . . yes
C14 N13 Re1 125.8(3) . . yes
N13 C14 C17 109.5(5) . . ?
N13 C14 C16 111.3(4) . . ?
C17 C14 C16 112.3(5) . . ?
N13 C14 C15 101.1(4) . . ?
C17 C14 C15 111.9(5) . . ?
C16 C14 C15 110.3(5) . . ?
O11 C15 C14 105.3(4) . . ?
O11 C15 H151 110.7 . . ?
C14 C15 H151 110.7 . . ?
O11 C15 H152 110.7 . . ?
C14 C15 H152 110.7 . . ?
H151 C15 H152 108.8 . . ?
C14 C16 H161 109.5 . . ?
C14 C16 H162 109.5 . . ?
H161 C16 H162 109.5 . . ?
C14 C16 H163 109.5 . . ?
H161 C16 H163 109.5 . . ?
H162 C16 H163 109.5 . . ?
C14 C17 H171 109.5 . . ?
C14 C17 H172 109.5 . . ?
H171 C17 H172 109.5 . . ?
C14 C17 H173 109.5 . . ?
H171 C17 H173 109.5 . . ?
H172 C17 H173 109.5 . . ?
C21 O21 Re1 131.0(3) . . yes
O21 C21 C26 121.7(4) . . ?
O21 C21 C22 120.3(4) . . ?
C26 C21 C22 118.0(4) . . ?
C23 C22 C21 121.5(5) . . ?
C23 C22 Cl22 119.9(4) . . ?
C21 C22 Cl22 118.5(4) . . ?
C24 C23 C22 118.5(5) . . ?
C24 C23 H23 120.7 . . ?
C22 C23 H23 120.7 . . ?
C25 C24 C23 122.1(5) . . ?
C25 C24 Cl24 119.1(4) . . ?
C23 C24 Cl24 118.8(4) . . ?
C24 C25 C26 119.0(5) . . ?
C24 C25 H25 120.5 . . ?
C26 C25 H25 120.5 . . ?
C25 C26 C21 120.7(4) . . ?
C25 C26 C12 119.6(4) . . ?
C21 C26 C12 119.8(4) . . ?
C1 S1 C2 99.5(4) . . yes
C1 S1 Re1 107.0(3) . . yes
C2 S1 Re1 110.1(3) . . yes
S1 C1 H1 109.5 . . ?
S1 C1 H2 109.5 . . ?
H1 C1 H2 109.5 . . ?
S1 C1 H3 109.5 . . ?
H1 C1 H3 109.5 . . ?
H2 C1 H3 109.5 . . ?
S1 C2 H4 109.5 . . ?
S1 C2 H5 109.5 . . ?
H4 C2 H5 109.5 . . ?
S1 C2 H6 109.5 . . ?
H4 C2 H6 109.5 . . ?
H5 C2 H6 109.5 . . ?

loop_
_geom_bond_atom_site_label_1
_geom_bond_atom_site_label_2
_geom_bond_distance
_geom_bond_site_symmetry_2
_geom_bond_publ_flag
Re1 O1 1.677(4) . yes
Re1 N13 2.113(5) . yes
Re1 O21 1.989(3) . yes
Re1 Cl1 2.3846(15) . yes
Re1 Cl2 2.4057(14) . yes
Re1 S1 2.4238(15) . yes
O11 C12 1.340(6) . ?
O11 C15 1.451(8) . ?
C12 N13 1.298(6) . ?
C12 C26 1.453(6) . ?
N13 C14 1.511(6) . ?
C14 C17 1.518(8) . ?
C14 C16 1.523(8) . ?
C14 C15 1.529(9) . ?
C15 H151 0.99 . ?
C15 H152 0.99 . ?
C16 H161 0.98 . ?
C16 H162 0.98 . ?
C16 H163 0.98 . ?
C17 H171 0.98 . ?
C17 H172 0.98 . ?
C17 H173 0.98 . ?
O21 C21 1.321(5) . ?
C21 C26 1.405(7) . ?
C21 C22 1.407(6) . ?
C22 C23 1.388(7) . ?
C22 Cl22 1.719(5) . ?
C23 C24 1.383(8) . ?
C23 H23 0.95 . ?
C24 C25 1.380(7) . ?
C24 Cl24 1.735(5) . ?
C25 C26 1.399(6) . ?
C25 H25 0.95 . ?
S1 C2 1.799(8) . yes
S1 C1 1.803(8) . yes
C1 H1 0.98 . ?
C1 H2 0.98 . ?
C1 H3 0.98 . ?
C2 H4 0.98 . ?
C2 H5 0.98 . ?
C2 H6 0.98 . ?

loop_
_geom_torsion_atom_site_label_1
_geom_torsion_atom_site_label_2
_geom_torsion_atom_site_label_3
_geom_torsion_atom_site_label_4
_geom_torsion
_geom_torsion_site_symmetry_1
_geom_torsion_site_symmetry_2
_geom_torsion_site_symmetry_3
_geom_torsion_site_symmetry_4
_geom_torsion_publ_flag
C15 O11 C12 N13 9.0(6) . . . . ?
C15 O11 C12 C26 -171.0(4) . . . . ?
O11 C12 N13 C14 2.7(6) . . . . ?
C26 C12 N13 C14 -177.2(5) . . . . ?
O11 C12 N13 Re1 173.7(3) . . . . ?
C26 C12 N13 Re1 -6.3(8) . . . . ?
C12 N13 C14 C17 105.8(5) . . . . ?
Re1 N13 C14 C17 -65.1(6) . . . . ?
C12 N13 C14 C16 -129.5(5) . . . . ?
Re1 N13 C14 C16 59.6(6) . . . . ?
C12 N13 C14 C15 -12.4(6) . . . . ?
Re1 N13 C14 C15 176.7(4) . . . . ?
C12 O11 C15 C14 -16.3(5) . . . . ?
N13 C14 C15 O11 17.0(5) . . . . ?
C17 C14 C15 O11 -99.4(5) . . . . ?
C16 C14 C15 O11 134.9(4) . . . . ?
Re1 O21 C21 C26 32.4(7) . . . . ?
Re1 O21 C21 C22 -148.3(4) . . . . ?
O21 C21 C22 C23 176.2(5) . . . . ?
C26 C21 C22 C23 -4.4(7) . . . . ?
O21 C21 C22 Cl22 -1.0(6) . . . . ?
C26 C21 C22 Cl22 178.4(4) . . . . ?
C21 C22 C23 C24 1.7(8) . . . . ?
Cl22 C22 C23 C24 178.9(4) . . . . ?
C22 C23 C24 C25 2.0(8) . . . . ?
C22 C23 C24 Cl24 -176.4(4) . . . . ?
C23 C24 C25 C26 -2.9(8) . . . . ?
Cl24 C24 C25 C26 175.5(4) . . . . ?
C24 C25 C26 C21 0.1(8) . . . . ?
C24 C25 C26 C12 179.2(5) . . . . ?
O21 C21 C26 C25 -177.1(5) . . . . ?
C22 C21 C26 C25 3.5(7) . . . . ?
O21 C21 C26 C12 3.7(7) . . . . ?
C22 C21 C26 C12 -175.7(4) . . . . ?
N13 C12 C26 C25 165.5(5) . . . . ?
O11 C12 C26 C25 -14.5(7) . . . . ?
N13 C12 C26 C21 -15.4(8) . . . . ?
O11 C12 C26 C21 164.7(4) . . . . ?
